data_8101548
loop_
_publ_author_name
'Schreuer, J\"urgen'

_publ_section_title
;
Crystal structure of methylammonium sulfanilate, (CH~3~NH~3~)H~2~NC~6~H4SO~3~
;
_journal_issue 3
_journal_name_full 'Zeitschrift f\"ur Kristallographie - New Crystal Structures'
_journal_page_first 317
_journal_page_last 318
_journal_volume 214
_journal_year 1999
_chemical_formula_structural '(C H3 N H3 ) H2 N C6 H4 S O3'
_chemical_formula_sum 'C7 H12 N2 O3 S'
_chemical_formula_weight 204.25
_chemical_name_common 'methylammonium sulfanilate'
_space_group_IT_number 14
_symmetry_cell_setting monoclinic
_symmetry_space_group_name_Hall '-P 2ybc'
_symmetry_space_group_name_H-M 'P 1 21/c 1'
_cell_angle_alpha 90.00
_cell_angle_beta 95.69(3)
_cell_angle_gamma 90.00
_cell_formula_units_Z 8
_cell_length_a 11.100(2)
_cell_length_b 7.4480(10)
_cell_length_c 24.228(5)
_cell_measurement_temperature 293(2)
_cell_volume 1993.1(6)
_diffrn_ambient_temperature 293(2)
_exptl_crystal_density_diffrn 1.361
_refine_ls_R_factor_obs 0.0425
_refine_ls_wR_factor_obs 0.1068
_cod_original_sg_symbol_H-M 'P 21/c'
_cod_database_code 8101548

loop_
_symmetry_equiv_pos_as_xyz
'x, y, z'
'-x, y+1/2, -z+1/2'
'-x, -y, -z'
'x, -y-1/2, z-1/2'

loop_
_atom_site_label
_atom_site_type_symbol
_atom_site_fract_x
_atom_site_fract_y
_atom_site_fract_z
_atom_site_U_iso_or_equiv
_atom_site_adp_type
_atom_site_occupancy
_atom_site_calc_flag
_atom_site_refinement_flags
_atom_site_disorder_assembly
_atom_site_disorder_group
S1S1 S 0.74392(6) 0.15262(9) 0.68597(3) 0.0448(2) Uani 1 d . . .
O1S1 O 0.6584(2) 0.1037(5) 0.63964(9) 0.0952(9) Uani 1 d . . .
O2S1 O 0.8335(2) 0.0115(3) 0.69660(10) 0.0742(7) Uani 1 d . . .
O3S1 O 0.7985(2) 0.3236(3) 0.67986(11) 0.0802(8) Uani 1 d . . .
C1S1 C 0.6628(2) 0.1609(3) 0.74440(10) 0.0361(6) Uani 1 d . . .
C2S1 C 0.5527(3) 0.2496(4) 0.74170(12) 0.0450(6) Uani 1 d . . .
C3S1 C 0.4886(3) 0.2563(4) 0.78716(13) 0.0512(7) Uani 1 d . . .
C4S1 C 0.5333(3) 0.1771(4) 0.83697(11) 0.0481(7) Uani 1 d . . .
C5S1 C 0.6424(3) 0.0859(4) 0.83919(11) 0.0482(7) Uani 1 d . . .
C6S1 C 0.7066(2) 0.0770(4) 0.79352(11) 0.0424(6) Uani 1 d . . .
N1S1 N 0.4662(4) 0.1835(6) 0.88251(16) 0.0760(10) Uani 1 d . . .
H1S1 H 0.523(3) 0.307(4) 0.7088(12) 0.052(8) Uiso 1 d . . .
H2S1 H 0.412(3) 0.312(4) 0.7848(12) 0.060(9) Uiso 1 d . . .
H3S1 H 0.672(3) 0.037(4) 0.8706(13) 0.062(9) Uiso 1 d . . .
H4S1 H 0.774(3) 0.010(4) 0.7953(11) 0.046(8) Uiso 1 d . . .
H5S1 H 0.436(3) 0.271(5) 0.8850(16) 0.066(14) Uiso 1 d . . .
H6S1 H 0.513(4) 0.157(6) 0.9111(18) 0.088(16) Uiso 1 d . . .
S1S2 S 0.68256(6) 0.77524(9) 0.98913(3) 0.0433(2) Uani 1 d . . .
O1S2 O 0.60367(19) 0.6332(3) 1.00475(9) 0.0638(6) Uani 1 d . . .
O2S2 O 0.6129(2) 0.9351(3) 0.97332(8) 0.0601(6) Uani 1 d . . .
O3S2 O 0.7818(2) 0.8130(4) 1.03065(8) 0.0754(7) Uani 1 d . . .
C1S2 C 0.7478(2) 0.7017(3) 0.92993(10) 0.0376(6) Uani 1 d . . .
C2S2 C 0.8687(2) 0.7319(4) 0.92393(12) 0.0488(7) Uani 1 d . . .
C3S2 C 0.9168(3) 0.6823(5) 0.87614(13) 0.0551(8) Uani 1 d . . .
C4S2 C 0.8457(3) 0.6019(4) 0.83259(11) 0.0462(6) Uani 1 d . . .
C5S2 C 0.7244(3) 0.5712(4) 0.83922(12) 0.0508(7) Uani 1 d . . .
C6S2 C 0.6766(3) 0.6204(4) 0.88700(12) 0.0477(7) Uani 1 d . . .
N1S2 N 0.8927(4) 0.5594(5) 0.78350(12) 0.0667(8) Uani 1 d . . .
H1S2 H 0.915(3) 0.788(4) 0.9512(12) 0.056(9) Uiso 1 d . . .
H2S2 H 0.994(3) 0.700(4) 0.8721(13) 0.066(10) Uiso 1 d . . .
H3S2 H 0.676(3) 0.526(4) 0.8121(13) 0.063(9) Uiso 1 d . . .
H4S2 H 0.592(3) 0.602(4) 0.8898(12) 0.061(9) Uiso 1 d . . .
H5S2 H 0.967(3) 0.565(5) 0.7876(15) 0.072(13) Uiso 1 d . . .
H6S2 H 0.858(3) 0.487(5) 0.7647(16) 0.078(14) Uiso 1 d . . .
N1M1 N 0.3475(3) 0.7640(4) 0.46884(13) 0.0545(7) Uani 1 d . . .
C1M1 C 0.2229(4) 0.7837(7) 0.4823(2) 0.0810(12) Uani 1 d . . .
H1M1 H 0.382(3) 0.660(6) 0.4795(16) 0.084(13) Uiso 1 d . . .
H2M1 H 0.351(3) 0.772(5) 0.4347(16) 0.069(11) Uiso 1 d . . .
H3M1 H 0.394(3) 0.843(5) 0.4829(15) 0.075(12) Uiso 1 d . . .
H4M1 H 0.189(3) 0.891(6) 0.4724(16) 0.088(13) Uiso 1 d . . .
H5M1 H 0.177(4) 0.683(6) 0.4721(17) 0.102(15) Uiso 1 d . . .
H6M1 H 0.229(4) 0.774(6) 0.526(2) 0.109(15) Uiso 1 d . . .
N1M2 N 0.1614(3) 0.3237(4) 0.35682(12) 0.0516(6) Uani 1 d . . .
C1M2 C 0.0309(4) 0.3359(7) 0.3569(2) 0.0774(11) Uani 1 d . . .
H1M2 H 0.183(3) 0.229(5) 0.3413(14) 0.064(11) Uiso 1 d . . .
H2M2 H 0.192(3) 0.416(6) 0.3430(16) 0.083(13) Uiso 1 d . . .
H3M2 H 0.195(3) 0.311(5) 0.3921(18) 0.088(12) Uiso 1 d . . .
H4M2 H -0.002(5) 0.237(7) 0.378(2) 0.129(19) Uiso 1 d . . .
H5M2 H -0.003(4) 0.348(7) 0.323(2) 0.115(18) Uiso 1 d . . .
H6M2 H 0.011(4) 0.430(6) 0.3772(18) 0.099(15) Uiso 1 d . . .

loop_
_atom_site_aniso_label
_atom_site_aniso_U_11
_atom_site_aniso_U_22
_atom_site_aniso_U_33
_atom_site_aniso_U_23
_atom_site_aniso_U_13
_atom_site_aniso_U_12
S1S1 0.0513(4) 0.0459(4) 0.0390(4) -0.0009(3) 0.0133(3) -0.0043(3)
O1S1 0.0918(18) 0.154(3) 0.0409(12) -0.0137(15) 0.0148(12) -0.0406(19)
O2S1 0.0843(16) 0.0583(14) 0.0868(16) 0.0012(12) 0.0424(13) 0.0177(12)
O3S1 0.1089(19) 0.0473(13) 0.0931(18) 0.0022(12) 0.0536(15) -0.0100(13)
C1S1 0.0407(13) 0.0335(13) 0.0341(12) -0.0013(10) 0.0033(10) -0.0010(11)
C2S1 0.0512(15) 0.0397(15) 0.0435(15) 0.0051(12) 0.0014(12) 0.0066(12)
C3S1 0.0458(16) 0.0466(17) 0.0632(19) -0.0021(14) 0.0160(14) 0.0080(13)
C4S1 0.0571(17) 0.0444(16) 0.0451(15) -0.0087(13) 0.0160(13) -0.0095(13)
C5S1 0.0603(18) 0.0499(17) 0.0340(14) 0.0055(13) 0.0025(13) -0.0055(14)
C6S1 0.0412(14) 0.0404(15) 0.0447(15) 0.0023(12) 0.0006(12) 0.0041(12)
N1S1 0.087(3) 0.083(3) 0.064(2) -0.0110(19) 0.037(2) -0.007(2)
S1S2 0.0468(4) 0.0444(4) 0.0400(4) -0.0023(3) 0.0112(3) 0.0005(3)
O1S2 0.0695(13) 0.0506(12) 0.0769(14) 0.0058(11) 0.0353(12) -0.0026(11)
O2S2 0.0793(14) 0.0450(12) 0.0583(12) -0.0040(9) 0.0190(11) 0.0157(11)
O3S2 0.0604(13) 0.122(2) 0.0435(12) -0.0176(13) 0.0039(10) -0.0020(14)
C1S2 0.0405(13) 0.0338(13) 0.0390(13) -0.0031(11) 0.0065(11) -0.0001(11)
C2S2 0.0398(14) 0.0619(18) 0.0445(15) -0.0126(14) 0.0031(12) -0.0075(13)
C3S2 0.0425(16) 0.069(2) 0.0554(17) -0.0095(15) 0.0128(13) -0.0075(15)
C4S2 0.0575(17) 0.0416(15) 0.0400(14) -0.0021(12) 0.0068(12) 0.0057(13)
C5S2 0.0529(17) 0.0532(18) 0.0449(16) -0.0131(14) -0.0026(13) -0.0033(14)
C6S2 0.0396(15) 0.0490(17) 0.0543(16) -0.0091(13) 0.0042(12) -0.0042(13)
N1S2 0.075(2) 0.078(2) 0.0497(16) -0.0137(15) 0.0164(15) 0.0000(19)
N1M1 0.0610(17) 0.0490(16) 0.0533(17) 0.0081(13) 0.0048(13) -0.0049(14)
C1M1 0.071(3) 0.060(3) 0.114(4) 0.003(2) 0.022(2) -0.001(2)
N1M2 0.0629(17) 0.0423(15) 0.0493(15) -0.0002(13) 0.0038(13) 0.0011(13)
C1M2 0.063(2) 0.083(3) 0.086(3) -0.010(3) 0.007(2) 0.006(2)

loop_
_geom_bond_atom_site_label_1
_geom_bond_atom_site_label_2
_geom_bond_distance
_geom_bond_site_symmetry_2
_geom_bond_publ_flag
S1S1 O3S1 1.425(2) . ?
S1S1 O1S1 1.443(2) . ?
S1S1 O2S1 1.452(2) . ?
S1S1 C1S1 1.753(2) . ?
C1S1 C2S1 1.385(4) . ?
C1S1 C6S1 1.388(4) . ?
C2S1 C3S1 1.370(4) . ?
C2S1 H1S1 0.94(3) . ?
C3S1 C4S1 1.390(4) . ?
C3S1 H2S1 0.94(3) . ?
C4S1 C5S1 1.385(4) . ?
C4S1 N1S1 1.392(4) . ?
C5S1 C6S1 1.376(4) . ?
C5S1 H3S1 0.88(3) . ?
C6S1 H4S1 0.90(3) . ?
N1S1 H5S1 0.74(4) . ?
N1S1 H6S1 0.85(4) . ?
S1S2 O3S2 1.444(2) . ?
S1S2 O1S2 1.447(2) . ?
S1S2 O2S2 1.450(2) . ?
S1S2 C1S2 1.757(2) . ?
C1S2 C6S2 1.382(4) . ?
C1S2 C2S2 1.382(4) . ?
C2S2 C3S2 1.373(4) . ?
C2S2 H1S2 0.90(3) . ?
C3S2 C4S2 1.389(4) . ?
C3S2 H2S2 0.88(3) . ?
C4S2 N1S2 1.382(4) . ?
C4S2 C5S2 1.391(4) . ?
C5S2 C6S2 1.370(4) . ?
C5S2 H3S2 0.87(3) . ?
C6S2 H4S2 0.96(3) . ?
N1S2 H5S2 0.82(4) . ?
N1S2 H6S2 0.78(4) . ?
N1M1 C1M1 1.459(5) . ?
N1M1 H1M1 0.89(4) . ?
N1M1 H2M1 0.83(4) . ?
N1M1 H3M1 0.84(4) . ?
C1M1 H4M1 0.91(4) . ?
C1M1 H5M1 0.92(5) . ?
C1M1 H6M1 1.07(5) . ?
N1M2 C1M2 1.451(5) . ?
N1M2 H1M2 0.84(4) . ?
N1M2 H2M2 0.85(4) . ?
N1M2 H3M2 0.90(4) . ?
C1M2 H4M2 0.98(6) . ?
C1M2 H5M2 0.88(5) . ?
C1M2 H6M2 0.90(5) . ?

loop_
_cod_related_entry_id
_cod_related_entry_database
_cod_related_entry_code
1 ChemSpider 14150239
